data_1560780
loop_
_publ_author_name
'Yi, Xiu-Guang'
'Zhang, Zhuan-Xia'
'Chen, Wen-Tong'
'Lin, Long-Zhen'
'Chen, Hua-Long'

_publ_section_title
;
 Photoluminescence and semiconductor properties of two novel
 lanthanide-mercury compounds with one-dimensional chain-like structures
;
_journal_name_full 'Journal of Solid State Chemistry'
_journal_page_first 16
_journal_page_last 22
_journal_paper_doi 10.1016/j.jssc.2018.07.004
_journal_volume 266
_journal_year 2018
_chemical_formula_moiety '[Tb(IA)3(H2O)2]nn(Hg3Cl9).4nH2O'
_chemical_formula_sum 'C18 H27 Cl9 Hg3 N3 O12 Tb'
_chemical_formula_weight 1557.17
_chemical_name_common '[Tb(IA)3(H2O)2]nn(Hg3Cl9).4nH2O'
_chemical_name_systematic
; 
'[Tb(IA)3(H2O)2]nn(Hg3Cl9).4nH2O'
;
_space_group_IT_number 2
_space_group_name_Hall '-P 1'
_space_group_name_H-M_alt 'P -1'
_symmetry_cell_setting triclinic
_symmetry_space_group_name_H-M 'P -1'
_atom_sites_solution_hydrogens geom
_atom_sites_solution_primary direct
_atom_sites_solution_secondary difmap
_cell_angle_alpha 105.588(4)
_cell_angle_beta 95.691(3)
_cell_angle_gamma 96.945(3)
_cell_formula_units_Z 2
_cell_length_a 9.5995(3)
_cell_length_b 12.8103(5)
_cell_length_c 16.6739(8)
_cell_measurement_reflns_used 8279
_cell_measurement_temperature 293(2)
_cell_measurement_theta_max 27.4390
_cell_measurement_theta_min 3.7880
_cell_volume 1941.85(14)
_computing_cell_refinement 'CrysAlisPro 1.171.38.43 (Rigaku OD, 2015)'
_computing_data_collection 'CrysAlisPro 1.171.38.43 (Rigaku OD, 2015)'
_computing_data_reduction 'CrysAlisPro 1.171.38.43 (Rigaku OD, 2015)'
_computing_structure_refinement 'SHELXL-97 (Sheldrick, 1997)'
_computing_structure_solution 'SHELXS-97 (Sheldrick, 1990)'
_diffrn_ambient_temperature 293(2)
_diffrn_detector_area_resol_mean 8.0894
_diffrn_measured_fraction_theta_full 0.990
_diffrn_measured_fraction_theta_max 0.990
_diffrn_measurement_device_type 'SuperNova (Mo) X-ray Source'
_diffrn_measurement_method '\w scans'
_diffrn_radiation_monochromator mirror
_diffrn_radiation_source 'micro-focus sealed X-ray tube'
_diffrn_radiation_type 'Mo K\a'
_diffrn_radiation_wavelength 0.71073
_diffrn_reflns_av_R_equivalents 0.0311
_diffrn_reflns_av_sigmaI/netI 0.0403
_diffrn_reflns_limit_h_max 11
_diffrn_reflns_limit_h_min -11
_diffrn_reflns_limit_k_max 15
_diffrn_reflns_limit_k_min -15
_diffrn_reflns_limit_l_max 19
_diffrn_reflns_limit_l_min -19
_diffrn_reflns_number 21382
_diffrn_reflns_theta_full 25.03
_diffrn_reflns_theta_max 25.03
_diffrn_reflns_theta_min 3.34
_exptl_absorpt_coefficient_mu 14.293
_exptl_absorpt_correction_T_max 0.565
_exptl_absorpt_correction_T_min 0.428
_exptl_absorpt_correction_type multi-scan
_exptl_absorpt_process_details
;                                                                   
CrysAlisPro 1.171.38.43 (Rigaku Oxford Diffraction, 2015)           
Empirical absorption correction using spherical harmonics,          
 implemented in SCALE3 ABSPACK scaling algorithm.                   
;
_exptl_crystal_colour colorless
_exptl_crystal_density_diffrn 2.663
_exptl_crystal_density_method 'not measured'
_exptl_crystal_description prism
_exptl_crystal_F_000 1420
_exptl_crystal_size_max 0.30
_exptl_crystal_size_mid 0.05
_exptl_crystal_size_min 0.04
_refine_diff_density_max 1.556
_refine_diff_density_min -1.184
_refine_diff_density_rms 0.135
_refine_ls_extinction_method none
_refine_ls_goodness_of_fit_ref 1.003
_refine_ls_hydrogen_treatment mixed
_refine_ls_matrix_type full
_refine_ls_number_parameters 439
_refine_ls_number_reflns 6804
_refine_ls_number_restraints 6
_refine_ls_restrained_S_all 1.002
_refine_ls_R_factor_all 0.0433
_refine_ls_R_factor_gt 0.0330
_refine_ls_shift/su_max 0.003
_refine_ls_shift/su_mean 0.000
_refine_ls_structure_factor_coef Fsqd
_refine_ls_weighting_details 'calc w=1/[\s^2^(Fo^2^)+(0.0274P)^2^+3.5374P] where P=(Fo^2^+2Fc^2^)/3'
_refine_ls_weighting_scheme calc
_refine_ls_wR_factor_gt 0.0647
_refine_ls_wR_factor_ref 0.0685
_reflns_number_gt 5726
_reflns_number_total 6804
_reflns_threshold_expression >2sigma(I)
_cod_data_source_file JSSC-2018-266-16.CIF
_cod_data_source_block 2
_cod_depositor_comments
;
The following automatic conversions were performed:

data item '_chemical_melting_point' value 'not measured' was changed
to '?' -- the value is undefined or not given.

data item '_exptl_crystal_density_meas' value 'not measured' was
changed to '?' -- the value is perceived as not measured.

Automatic conversion script
Id: cif_fix_values 8369 2020-08-20 11:38:08Z andrius 
;
_cod_original_cell_volume 1941.85(13)
_cod_original_sg_symbol_H-M P-1
_cod_database_code 1560780

loop_
_symmetry_equiv_pos_as_xyz
'x, y, z'
'-x, -y, -z'

loop_
_atom_site_label
_atom_site_type_symbol
_atom_site_fract_x
_atom_site_fract_y
_atom_site_fract_z
_atom_site_U_iso_or_equiv
_atom_site_adp_type
_atom_site_occupancy
_atom_site_symmetry_multiplicity
_atom_site_calc_flag
_atom_site_refinement_flags
_atom_site_disorder_assembly
_atom_site_disorder_group
Hg1 Hg 2.39480(3) 2.00398(2) 0.59927(2) 0.04654(10) Uani 1 1 d . . .
Hg2 Hg 2.76569(4) 1.80239(3) 0.74228(2) 0.05204(10) Uani 1 1 d . . .
Hg3 Hg 3.00634(4) 1.78170(3) 0.53241(2) 0.06372(12) Uani 1 1 d . . .
Tb1 Tb 2.73015(3) 2.48966(2) 1.008672(19) 0.01958(8) Uani 1 1 d . . .
O1W O 2.8417(5) 2.5800(4) 0.9134(3) 0.0423(13) Uani 1 1 d D . .
H1WA H 2.9281 2.5866 0.9240 0.063 Uiso 1 1 calc R . .
O2W O 2.8501(5) 2.3695(4) 1.0846(3) 0.0365(11) Uani 1 1 d D . .
H2WA H 2.8618 2.3131 1.0502 0.055 Uiso 1 1 calc R . .
O3W O 2.8377(9) 1.3888(7) 0.3566(6) 0.109(3) Uani 1 1 d D . .
O4W O 2.9270(10) 2.1615(6) 1.0140(5) 0.103(3) Uani 1 1 d D . .
O5W O 2.5841(10) 2.3576(6) 0.4269(5) 0.092(2) Uani 1 1 d D . .
O6W O 2.6870(8) 3.2866(5) 1.1949(5) 0.0696(18) Uani 1 1 d D . .
Cl1 Cl 2.3633(2) 1.86467(15) 0.47467(14) 0.0591(6) Uani 1 1 d . . .
Cl2 Cl 2.4340(2) 2.15292(15) 0.71689(13) 0.0497(5) Uani 1 1 d . . .
Cl3 Cl 2.5619(2) 1.87806(17) 0.68374(15) 0.0598(6) Uani 1 1 d . . .
Cl4 Cl 2.9196(2) 1.9570(2) 0.84523(17) 0.0754(7) Uani 1 1 d . . .
Cl5 Cl 2.6444(3) 1.72452(18) 0.84527(16) 0.0679(7) Uani 1 1 d . . .
Cl6 Cl 2.8308(2) 1.66649(16) 0.62446(15) 0.0615(6) Uani 1 1 d . . .
Cl7 Cl 3.0060(2) 1.63519(19) 0.41226(18) 0.0792(8) Uani 1 1 d . . .
Cl8 Cl 2.8315(2) 1.90027(17) 0.49917(14) 0.0638(6) Uani 1 1 d . . .
Cl9 Cl 3.1515(2) 1.88572(17) 0.65856(14) 0.0586(6) Uani 1 1 d . . .
O1 O 2.3330(4) 2.4745(3) 0.8529(3) 0.0281(10) Uani 1 1 d . . .
O2 O 2.5582(4) 2.4701(3) 0.8946(3) 0.0300(10) Uani 1 1 d . . .
O3 O 3.0555(4) 2.4129(3) 0.9181(3) 0.0336(11) Uani 1 1 d . . .
O4 O 2.8270(4) 2.3572(3) 0.9132(3) 0.0345(11) Uani 1 1 d . . .
O5 O 2.4332(4) 2.6647(3) 1.0008(3) 0.0303(10) Uani 1 1 d . . .
O6 O 2.6641(4) 2.6681(3) 1.0399(3) 0.0303(11) Uani 1 1 d . . .
N1 N 2.5367(7) 2.3930(5) 0.5874(4) 0.0453(16) Uani 1 1 d . . .
H1B H 2.5533 2.3799 0.5362 0.054 Uiso 1 1 calc R . .
N2 N 2.9482(7) 2.0994(5) 0.6659(4) 0.0496(17) Uani 1 1 d . . .
H2B H 2.9491 2.0499 0.6195 0.059 Uiso 1 1 calc R . .
N3 N 2.6013(7) 3.0546(4) 1.1326(4) 0.0485(17) Uani 1 1 d . . .
H3A H 2.6105 3.1245 1.1535 0.058 Uiso 1 1 calc R . .
C1 C 2.6419(9) 2.4098(6) 0.6473(6) 0.048(2) Uani 1 1 d . . .
H1A H 2.7330 2.4059 0.6335 0.058 Uiso 1 1 calc R . .
C2 C 2.6222(7) 2.4334(5) 0.7313(4) 0.0363(17) Uani 1 1 d . . .
H2A H 2.6982 2.4459 0.7736 0.044 Uiso 1 1 calc R . .
C3 C 2.4861(6) 2.4375(4) 0.7495(4) 0.0248(14) Uani 1 1 d . . .
C4 C 2.3755(7) 2.4183(6) 0.6850(5) 0.0367(17) Uani 1 1 d . . .
H4A H 2.2830 2.4208 0.6966 0.044 Uiso 1 1 calc R . .
C5 C 2.4041(9) 2.3956(6) 0.6039(5) 0.050(2) Uani 1 1 d . . .
H5A H 2.3304 2.3820 0.5600 0.060 Uiso 1 1 calc R . .
C6 C 2.4574(6) 2.4632(4) 0.8398(4) 0.0220(13) Uani 1 1 d . . .
C7 C 3.0692(8) 2.1642(7) 0.7030(5) 0.054(2) Uani 1 1 d . . .
H7A H 3.1527 2.1538 0.6802 0.065 Uiso 1 1 calc R . .
C8 C 3.0695(7) 2.2449(6) 0.7739(5) 0.0438(19) Uani 1 1 d . . .
H8A H 3.1533 2.2913 0.7998 0.053 Uiso 1 1 calc R . .
C9 C 2.9463(6) 2.2591(4) 0.8080(4) 0.0227(13) Uani 1 1 d . . .
C10 C 2.8219(7) 2.1884(5) 0.7674(5) 0.0378(17) Uani 1 1 d . . .
H10A H 2.7367 2.1968 0.7887 0.045 Uiso 1 1 calc R . .
C11 C 2.8272(8) 2.1070(5) 0.6963(5) 0.0437(19) Uani 1 1 d . . .
H11A H 2.7463 2.0574 0.6696 0.052 Uiso 1 1 calc R . .
C12 C 2.9424(6) 2.3503(5) 0.8862(4) 0.0223(13) Uani 1 1 d . . .
C13 C 2.4729(9) 2.9994(6) 1.1064(5) 0.049(2) Uani 1 1 d . . .
H13A H 2.3944 3.0355 1.1115 0.059 Uiso 1 1 calc R . .
C14 C 2.4559(8) 2.8881(5) 1.0717(5) 0.0401(18) Uani 1 1 d . . .
H14A H 2.3658 2.8479 1.0525 0.048 Uiso 1 1 calc R . .
C15 C 2.5735(6) 2.8362(4) 1.0653(4) 0.0240(14) Uani 1 1 d . . .
C16 C 2.7078(7) 2.8982(5) 1.0940(5) 0.0365(17) Uani 1 1 d . . .
H16A H 2.7890 2.8653 1.0897 0.044 Uiso 1 1 calc R . .
C17 C 2.7165(8) 3.0081(6) 1.1283(5) 0.048(2) Uani 1 1 d . . .
H17A H 2.8047 3.0509 1.1491 0.057 Uiso 1 1 calc R . .
C18 C 2.5551(6) 2.7114(4) 1.0323(4) 0.0249(14) Uani 1 1 d . . .
H1WB H 2.806(5) 2.640(3) 0.907(4) 0.020(17) Uiso 1 1 d D . .
H2WB H 2.792(9) 2.363(8) 1.122(5) 0.11(4) Uiso 1 1 d D . .
H4WA H 2.991(9) 2.138(10) 1.046(7) 0.14(5) Uiso 1 1 d D . .
H5WA H 2.674(3) 2.358(7) 0.416(6) 0.06(3) Uiso 1 1 d D . .
H6WA H 2.713(12) 3.273(9) 1.244(4) 0.12(5) Uiso 1 1 d D . .
H3WA H 2.87(4) 1.35(3) 0.313(18) 0.6(3) Uiso 1 1 d D . .

loop_
_atom_site_aniso_label
_atom_site_aniso_U_11
_atom_site_aniso_U_22
_atom_site_aniso_U_33
_atom_site_aniso_U_23
_atom_site_aniso_U_13
_atom_site_aniso_U_12
Hg1 0.04580(19) 0.04625(17) 0.0424(2) 0.00408(15) 0.00674(15) 0.00620(14)
Hg2 0.0556(2) 0.05917(19) 0.0451(2) 0.01670(17) 0.00743(17) 0.01874(16)
Hg3 0.0776(3) 0.04997(19) 0.0542(3) 0.00076(17) -0.0013(2) 0.01389(17)
Tb1 0.01332(14) 0.02191(14) 0.02034(18) 0.00058(12) 0.00353(12) 0.00195(11)
O1W 0.024(2) 0.055(3) 0.052(4) 0.023(3) 0.007(2) 0.000(2)
O2W 0.033(3) 0.040(3) 0.037(3) 0.011(2) 0.005(2) 0.010(2)
O3W 0.108(6) 0.098(5) 0.125(8) 0.038(5) 0.000(6) 0.030(5)
O4W 0.149(8) 0.081(5) 0.081(6) 0.009(4) 0.002(6) 0.073(5)
O5W 0.130(7) 0.088(5) 0.053(5) 0.012(4) 0.028(5) 0.004(5)
O6W 0.097(5) 0.051(3) 0.064(5) 0.017(3) 0.020(4) 0.015(3)
Cl1 0.0866(16) 0.0457(10) 0.0404(13) 0.0040(10) 0.0022(11) 0.0162(10)
Cl2 0.0462(11) 0.0461(10) 0.0480(13) 0.0016(9) 0.0006(10) 0.0048(8)
Cl3 0.0578(13) 0.0631(12) 0.0624(16) 0.0247(12) -0.0072(11) 0.0215(10)
Cl4 0.0576(14) 0.0798(15) 0.0697(19) -0.0027(13) -0.0064(12) 0.0045(12)
Cl5 0.0912(17) 0.0663(13) 0.0676(17) 0.0423(13) 0.0271(14) 0.0287(12)
Cl6 0.0632(14) 0.0517(11) 0.0679(16) 0.0070(11) 0.0292(12) 0.0082(10)
Cl7 0.0556(14) 0.0702(14) 0.086(2) -0.0245(13) 0.0161(13) 0.0101(11)
Cl8 0.0795(15) 0.0592(12) 0.0424(14) -0.0075(10) -0.0101(11) 0.0354(11)
Cl9 0.0527(12) 0.0650(12) 0.0497(15) 0.0118(11) -0.0017(10) -0.0067(10)
O1 0.020(2) 0.041(2) 0.021(3) 0.005(2) 0.0043(19) 0.0073(19)
O2 0.022(2) 0.038(2) 0.026(3) 0.008(2) -0.006(2) 0.0010(19)
O3 0.020(2) 0.035(2) 0.034(3) -0.009(2) 0.002(2) 0.0006(19)
O4 0.020(2) 0.041(2) 0.035(3) -0.004(2) 0.014(2) 0.0050(19)
O5 0.021(2) 0.029(2) 0.037(3) 0.007(2) 0.002(2) -0.0026(18)
O6 0.024(2) 0.026(2) 0.040(3) 0.007(2) 0.005(2) 0.0055(18)
N1 0.063(5) 0.052(4) 0.022(4) 0.006(3) 0.017(4) 0.014(3)
N2 0.065(5) 0.042(3) 0.030(4) -0.013(3) 0.004(3) 0.015(3)
N3 0.071(5) 0.021(3) 0.042(4) -0.005(3) 0.004(4) -0.002(3)
C1 0.045(5) 0.055(5) 0.047(6) 0.012(4) 0.023(4) 0.013(4)
C2 0.030(4) 0.053(4) 0.022(4) 0.003(3) 0.005(3) 0.010(3)
C3 0.031(4) 0.022(3) 0.021(4) 0.004(3) 0.007(3) 0.006(3)
C4 0.031(4) 0.054(4) 0.025(4) 0.010(3) 0.004(3) 0.008(3)
C5 0.057(5) 0.067(5) 0.026(5) 0.015(4) -0.003(4) 0.016(4)
C6 0.027(3) 0.023(3) 0.017(4) 0.007(3) 0.003(3) 0.002(3)
C7 0.040(5) 0.070(5) 0.044(6) -0.007(4) 0.018(4) 0.019(4)
C8 0.025(4) 0.052(4) 0.042(5) -0.008(4) 0.012(4) 0.002(3)
C9 0.023(3) 0.024(3) 0.019(4) 0.001(3) 0.000(3) 0.005(2)
C10 0.028(4) 0.039(4) 0.036(5) -0.005(3) 0.004(3) 0.002(3)
C11 0.045(5) 0.038(4) 0.036(5) -0.001(4) -0.009(4) -0.006(3)
C12 0.019(3) 0.027(3) 0.020(4) 0.007(3) -0.001(3) 0.002(3)
C13 0.060(5) 0.039(4) 0.050(6) 0.010(4) 0.008(4) 0.022(4)
C14 0.039(4) 0.033(4) 0.044(5) 0.001(3) 0.004(4) 0.009(3)
C15 0.027(3) 0.020(3) 0.025(4) 0.002(3) 0.006(3) 0.008(3)
C16 0.029(4) 0.035(4) 0.042(5) 0.011(3) -0.001(3) -0.002(3)
C17 0.044(5) 0.033(4) 0.054(6) 0.003(4) 0.000(4) -0.010(3)
C18 0.023(3) 0.022(3) 0.028(4) 0.005(3) 0.006(3) 0.005(3)

loop_
_atom_type_symbol
_atom_type_description
_atom_type_scat_dispersion_real
_atom_type_scat_dispersion_imag
_atom_type_scat_source
C C 0.0033 0.0016 'International Tables Vol C Tables 4.2.6.8 and 6.1.1.4'
H H 0.0000 0.0000 'International Tables Vol C Tables 4.2.6.8 and 6.1.1.4'
N N 0.0061 0.0033 'International Tables Vol C Tables 4.2.6.8 and 6.1.1.4'
O O 0.0106 0.0060 'International Tables Vol C Tables 4.2.6.8 and 6.1.1.4'
Cl Cl 0.1484 0.1585 'International Tables Vol C Tables 4.2.6.8 and 6.1.1.4'
Tb Tb -0.1723 4.1537 'International Tables Vol C Tables 4.2.6.8 and 6.1.1.4'
Hg Hg -2.3894 9.2266 'International Tables Vol C Tables 4.2.6.8 and 6.1.1.4'

loop_
_geom_angle_atom_site_label_1
_geom_angle_atom_site_label_2
_geom_angle_atom_site_label_3
_geom_angle
_geom_angle_site_symmetry_1
_geom_angle_site_symmetry_3
Cl2 Hg1 Cl1 174.95(7) . .
Cl2 Hg1 Cl3 92.08(7) . .
Cl1 Hg1 Cl3 90.83(7) . .
Cl6 Hg2 Cl4 128.29(8) . .
Cl6 Hg2 Cl3 106.53(8) . .
Cl4 Hg2 Cl3 107.00(8) . .
Cl6 Hg2 Cl5 114.96(7) . .
Cl4 Hg2 Cl5 97.44(9) . .
Cl3 Hg2 Cl5 98.67(8) . .
Cl7 Hg3 Cl9 141.45(8) . .
Cl7 Hg3 Cl8 108.89(9) . .
Cl9 Hg3 Cl8 106.59(8) . .
Cl7 Hg3 Cl6 98.71(8) . .
Cl9 Hg3 Cl6 91.19(7) . .
Cl8 Hg3 Cl6 97.35(7) . .
O3 Tb1 O2 56.37(10) 2_;:7 .
O3 Tb1 O5 2.65(1) 2_;:7 2_::7
O2 Tb1 O5 58.55(10) . 2_::7
O3 Tb1 O4 37.25(10) 2_;:7 .
O2 Tb1 O4 84.24(16) . .
O5 Tb1 O4 34.67(10) 2_::7 .
O3 Tb1 O6 134.94(11) 2_;:7 .
O2 Tb1 O6 78.66(15) . .
O5 Tb1 O6 136.96(11) 2_::7 .
O4 Tb1 O6 145.70(15) . .
O3 Tb1 O1 2.81(1) 2_;:7 2_::7
O2 Tb1 O1 58.72(10) . 2_::7
O5 Tb1 O1 77.36(15) 2_::7 2_::7
O4 Tb1 O1 34.53(10) . 2_::7
O6 Tb1 O1 137.12(11) . 2_::7
O3 Tb1 O1W 88.78(12) 2_;:7 .
O2 Tb1 O1W 73.20(15) . .
O5 Tb1 O1W 88.08(12) 2_::7 .
O4 Tb1 O1W 72.45(16) . .
O6 Tb1 O1W 74.22(15) . .
O1 Tb1 O1W 88.09(12) 2_::7 .
O3 Tb1 O2W 85.14(11) 2_;:7 .
O2 Tb1 O2W 138.93(15) . .
O5 Tb1 O2W 83.44(11) 2_::7 .
O4 Tb1 O2W 69.82(16) . .
O6 Tb1 O2W 138.88(16) . .
O1 Tb1 O2W 83.29(11) 2_::7 .
O1W Tb1 O2W 124.30(15) . .
Tb1 O1W H1WA 109.5 . .
Tb1 O1W H1WB 116(4) . .
H1WA O1W H1WB 116.3 . .
Tb1 O2W H2WA 109.5 . .
Tb1 O2W H2WB 102(6) . .
H2WA O2W H2WB 117.5 . .
Hg2 Cl3 Hg1 162.51(9) . .
Hg2 Cl6 Hg3 108.24(7) . .
C6 O1 Tb1 81.3(3) . 2_::7
C6 O2 Tb1 173.5(4) . .
C12 O3 Tb1 46.0(3) . 2_;:7
C12 O4 Tb1 136.4(4) . .
C18 O5 Tb1 123.8(3) . 2_::7
C18 O6 Tb1 138.7(4) . .
C1 N1 C5 121.3(7) . .
C1 N1 H1B 119.4 . .
C5 N1 H1B 119.4 . .
C11 N2 C7 123.5(6) . .
C11 N2 H2B 118.3 . .
C7 N2 H2B 118.3 . .
C13 N3 C17 123.3(6) . .
C13 N3 H3A 118.4 . .
C17 N3 H3A 118.4 . .
N1 C1 C2 122.0(7) . .
N1 C1 H1A 119.0 . .
C2 C1 H1A 119.0 . .
C3 C2 C1 117.4(7) . .
C3 C2 H2A 121.3 . .
C1 C2 H2A 121.3 . .
C2 C3 C4 119.8(6) . .
C2 C3 C6 120.1(6) . .
C4 C3 C6 120.2(5) . .
C5 C4 C3 119.1(6) . .
C5 C4 H4A 120.4 . .
C3 C4 H4A 120.4 . .
N1 C5 C4 120.4(8) . .
N1 C5 H5A 119.8 . .
C4 C5 H5A 119.8 . .
O2 C6 O1 125.4(6) . .
O2 C6 C3 117.5(5) . .
O1 C6 C3 117.0(6) . .
N2 C7 C8 119.4(6) . .
N2 C7 H7A 120.3 . .
C8 C7 H7A 120.3 . .
C7 C8 C9 120.2(7) . .
C7 C8 H8A 119.9 . .
C9 C8 H8A 119.9 . .
C8 C9 C10 118.6(6) . .
C8 C9 C12 121.5(6) . .
C10 C9 C12 119.9(5) . .
C11 C10 C9 119.1(6) . .
C11 C10 H10A 120.4 . .
C9 C10 H10A 120.4 . .
N2 C11 C10 119.2(7) . .
N2 C11 H11A 120.4 . .
C10 C11 H11A 120.4 . .
O4 C12 O3 125.5(6) . .
O4 C12 C9 117.4(5) . .
O3 C12 C9 117.1(5) . .
N3 C13 C14 119.3(7) . .
N3 C13 H13A 120.4 . .
C14 C13 H13A 120.4 . .
C13 C14 C15 119.4(7) . .
C13 C14 H14A 120.3 . .
C15 C14 H14A 120.3 . .
C14 C15 C16 119.3(6) . .
C14 C15 C18 119.7(6) . .
C16 C15 C18 120.9(5) . .
C17 C16 C15 118.1(6) . .
C17 C16 H16A 121.0 . .
C15 C16 H16A 121.0 . .
N3 C17 C16 120.6(7) . .
N3 C17 H17A 119.7 . .
C16 C17 H17A 119.7 . .
O5 C18 O6 127.6(5) . .
O5 C18 C15 115.9(5) . .
O6 C18 C15 116.5(5) . .

loop_
_geom_bond_atom_site_label_1
_geom_bond_atom_site_label_2
_geom_bond_distance
_geom_bond_site_symmetry_2
Hg1 Cl2 2.302(2) .
Hg1 Cl1 2.312(2) .
Hg1 Cl3 2.925(2) .
Hg2 Cl6 2.439(2) .
Hg2 Cl4 2.453(2) .
Hg2 Cl3 2.512(2) .
Hg2 Cl5 2.517(2) .
Hg3 Cl7 2.348(2) .
Hg3 Cl9 2.367(2) .
Hg3 Cl8 2.513(2) .
Hg3 Cl6 2.916(2) .
Tb1 O3 2.312(4) 2_;:7
Tb1 O2 2.329(4) .
Tb1 O5 2.329(4) 2_::7
Tb1 O4 2.346(4) .
Tb1 O6 2.382(4) .
Tb1 O1 2.383(4) 2_::7
Tb1 O1W 2.457(4) .
Tb1 O2W 2.546(5) .
O1W H1WA 0.8200 .
O1W H1WB 0.900(5) .
O2W H2WA 0.8200 .
O2W H2WB 0.900(5) .
O3W H3WA 0.900(5) .
O4W H4WA 0.900(5) .
O5W H5WA 0.899(5) .
O6W H6WA 0.900(5) .
O1 C6 1.254(7) .
O1 Tb1 2.383(4) 2_::7
O2 C6 1.241(7) .
O3 C12 1.245(7) .
O3 Tb1 2.312(4) 2_;:7
O4 C12 1.240(7) .
O5 C18 1.242(7) .
O5 Tb1 2.329(4) 2_::7
O6 C18 1.253(7) .
N1 C1 1.302(10) .
N1 C5 1.332(9) .
N1 H1B 0.8600 .
N2 C11 1.317(9) .
N2 C7 1.330(10) .
N2 H2B 0.8600 .
N3 C13 1.313(10) .
N3 C17 1.318(9) .
N3 H3A 0.8600 .
C1 C2 1.388(10) .
C1 H1A 0.9300 .
C2 C3 1.375(8) .
C2 H2A 0.9300 .
C3 C4 1.383(9) .
C3 C6 1.514(8) .
C4 C5 1.367(10) .
C4 H4A 0.9300 .
C5 H5A 0.9300 .
C7 C8 1.344(10) .
C7 H7A 0.9300 .
C8 C9 1.373(8) .
C8 H8A 0.9300 .
C9 C10 1.397(9) .
C9 C12 1.506(8) .
C10 C11 1.363(10) .
C10 H10A 0.9300 .
C11 H11A 0.9300 .
C13 C14 1.370(9) .
C13 H13A 0.9300 .
C14 C15 1.377(8) .
C14 H14A 0.9300 .
C15 C16 1.395(9) .
C15 C18 1.526(8) .
C16 C17 1.358(9) .
C16 H16A 0.9300 .
C17 H17A 0.9300 .
